data_2015421
loop_
_publ_author_name
'Grzegorczyk, Monika'
'Gdaniec, Maria'

_publ_section_title
;
 2,2',3,3',4,4',5,5',6,6'-Decafluorodiphenylamine and its 1:1 cocrystal
 with diphenylamine
;
_journal_coeditor_code FA3018
_journal_issue 7
_journal_name_full 'Acta Crystallographica Section C'
_journal_page_first o419
_journal_page_last o422
_journal_paper_doi 10.1107/S0108270106019664
_journal_volume 62
_journal_year 2006
_chemical_formula_iupac 'C12 H F10 N , C12 H11 N'
_chemical_formula_moiety 'C12 H F10 N , C12 H11 N'
_chemical_formula_sum 'C24 H12 F10 N2'
_chemical_formula_weight 518.36
_chemical_melting_point .333E-305
_chemical_name_systematic
;
2,2',3,3',4,4',5,5',6,6'-Decafluorodiphenylamine--diphenylamine (1/1)
;
_space_group_IT_number 5
_symmetry_cell_setting monoclinic
_symmetry_space_group_name_Hall 'C 2y'
_symmetry_space_group_name_H-M 'C 1 2 1'
_atom_sites_solution_hydrogens geom
_atom_sites_solution_primary direct
_atom_sites_solution_secondary difmap
_audit_creation_method SHELXL97
_cell_angle_alpha 90.00
_cell_angle_beta 94.312(13)
_cell_angle_gamma 90.00
_cell_formula_units_Z 2
_cell_length_a 21.417(3)
_cell_length_b 5.7778(11)
_cell_length_c 8.1895(14)
_cell_measurement_reflns_used 1678
_cell_measurement_temperature 130(2)
_cell_measurement_theta_max 25
_cell_measurement_theta_min 4
_cell_volume 1010.5(3)
_computing_cell_refinement 'CrysAlis CCD'
_computing_data_collection 'CrysAlis CCD (Oxford Diffraction, 2004)'
_computing_data_reduction 'CrysAlis RED (Oxford Diffraction, 2004)'
_computing_molecular_graphics
;
Stereochemical Workstation Operation Manual (Siemens, 1989) and MERCURY
(Version 1.4; Macrae <i>et al.</i>,  2006)
;
_computing_publication_material SHELXL97
_computing_structure_refinement 'SHELXL97 (Sheldrick, 1997)'
_computing_structure_solution 'SHELXS97 (Sheldrick, 1997)'
_diffrn_ambient_temperature 130(2)
_diffrn_measured_fraction_theta_full 0.978
_diffrn_measured_fraction_theta_max 0.978
_diffrn_measurement_device_type 'Kuma KM4 CCD \k geometry'
_diffrn_measurement_method \w
_diffrn_radiation_monochromator graphite
_diffrn_radiation_source 'fine-focus sealed tube'
_diffrn_radiation_type MoK\a
_diffrn_radiation_wavelength 0.71073
_diffrn_reflns_av_R_equivalents 0.0574
_diffrn_reflns_av_sigmaI/netI 0.0432
_diffrn_reflns_limit_h_max 25
_diffrn_reflns_limit_h_min -25
_diffrn_reflns_limit_k_max 6
_diffrn_reflns_limit_k_min -5
_diffrn_reflns_limit_l_max 8
_diffrn_reflns_limit_l_min -9
_diffrn_reflns_number 2852
_diffrn_reflns_theta_full 25.03
_diffrn_reflns_theta_max 25.03
_diffrn_reflns_theta_min 3.25
_diffrn_standards_number 0
_exptl_absorpt_coefficient_mu 0.166
_exptl_absorpt_correction_type none
_exptl_crystal_colour colourless
_exptl_crystal_density_diffrn 1.704
_exptl_crystal_density_method 'not measured'
_exptl_crystal_description plate
_exptl_crystal_F_000 520
_exptl_crystal_size_max 0.50
_exptl_crystal_size_mid 0.25
_exptl_crystal_size_min 0.02
_refine_diff_density_max 0.226
_refine_diff_density_min -0.294
_refine_ls_extinction_method none
_refine_ls_goodness_of_fit_ref 1.160
_refine_ls_hydrogen_treatment constr
_refine_ls_matrix_type full
_refine_ls_number_parameters 164
_refine_ls_number_reflns 965
_refine_ls_number_restraints 1
_refine_ls_restrained_S_all 1.160
_refine_ls_R_factor_all 0.0502
_refine_ls_R_factor_gt 0.0477
_refine_ls_shift/su_max 0.000
_refine_ls_shift/su_mean 0.000
_refine_ls_structure_factor_coef Fsqd
_refine_ls_weighting_details 'calc w = 1/[\s^2^(Fo^2^)+(0.0692P)^2^] where P=(Fo^2^+2Fc^2^)/3'
_refine_ls_weighting_scheme calc
_refine_ls_wR_factor_gt 0.1123
_refine_ls_wR_factor_ref 0.1143
_reflns_number_gt 924
_reflns_number_total 965
_reflns_threshold_expression I>2\s(I)
_cod_data_source_file fa3018.cif
_cod_data_source_block II
_cod_original_sg_symbol_H-M C2
_cod_database_code 2015421
_cod_database_fobs_code 2015421

loop_
_symmetry_equiv_pos_as_xyz
'x, y, z'
'-x, y, -z'
'x+1/2, y+1/2, z'
'-x+1/2, y+1/2, -z'

loop_
_atom_site_type_symbol
_atom_site_label
_atom_site_fract_x
_atom_site_fract_y
_atom_site_fract_z
_atom_site_U_iso_or_equiv
_atom_site_adp_type
_atom_site_calc_flag
_atom_site_refinement_flags
_atom_site_occupancy
C C1 0.05709(16) 0.4372(6) -0.0251(4) 0.0221(8) Uani d . 1
C C2 0.07709(17) 0.2278(6) 0.0431(4) 0.0237(8) Uani d . 1
C C3 0.13523(18) 0.1395(7) 0.0205(4) 0.0257(9) Uani d . 1
C C4 0.17629(17) 0.2589(7) -0.0711(4) 0.0286(9) Uani d . 1
C C5 0.15826(19) 0.4704(7) -0.1378(4) 0.0275(9) Uani d . 1
C C6 0.09934(17) 0.5538(6) -0.1161(4) 0.0260(9) Uani d . 1
N N1 0.0000 0.5425(8) 0.0000 0.0275(10) Uani d S 1
H H1 0.0000 0.6748 -0.0350 0.033 Uiso d PR 0.50
F F2 0.03961(9) 0.1070(3) 0.1380(2) 0.0300(6) Uani d . 1
F F3 0.15293(11) -0.0623(4) 0.0894(2) 0.0343(6) Uani d . 1
F F4 0.23294(10) 0.1710(5) -0.0950(3) 0.0395(7) Uani d . 1
F F5 0.19729(10) 0.5907(4) -0.2255(3) 0.0390(6) Uani d . 1
F F6 0.08185(11) 0.7588(4) -0.1843(2) 0.0319(6) Uani d . 1
C C1A 0.0575(2) 0.4324(7) 0.4765(4) 0.0333(10) Uani d . 1
C C2A 0.07417(19) 0.2163(7) 0.5439(4) 0.0318(9) Uani d . 1
H H2A 0.0457 0.1336 0.6013 0.038 Uiso calc R 1
C C3A 0.1329(2) 0.1258(9) 0.5251(5) 0.0393(11) Uani d . 1
H H3A 0.1437 -0.0172 0.5710 0.047 Uiso calc R 1
C C4A 0.1759(2) 0.2450(10) 0.4390(5) 0.0462(12) Uani d . 1
H H4A 0.2151 0.1817 0.4256 0.055 Uiso calc R 1
C C5A 0.1600(2) 0.4570(11) 0.3738(5) 0.0523(14) Uani d . 1
H H5A 0.1889 0.5394 0.3176 0.063 Uiso calc R 1
C C6A 0.1009(2) 0.5505(9) 0.3907(5) 0.0441(13) Uani d . 1
H H6A 0.0905 0.6934 0.3440 0.053 Uiso calc R 1
N N1A 0.0000 0.5384(9) 0.5000 0.0450(13) Uani d S 1
H H1A 0.0018 0.6893 0.4697 0.054 Uiso d PR 0.50

loop_
_atom_site_aniso_label
_atom_site_aniso_U_11
_atom_site_aniso_U_22
_atom_site_aniso_U_33
_atom_site_aniso_U_12
_atom_site_aniso_U_13
_atom_site_aniso_U_23
C1 0.027(2) 0.0165(18) 0.0221(15) -0.0014(16) -0.0037(13) -0.0056(16)
C2 0.026(2) 0.0190(19) 0.0261(17) -0.0059(16) 0.0004(14) -0.0052(16)
C3 0.032(2) 0.0176(19) 0.0259(18) -0.0004(16) -0.0061(15) -0.0036(15)
C4 0.025(2) 0.032(2) 0.0290(17) -0.0008(18) -0.0038(14) -0.0101(19)
C5 0.034(2) 0.025(2) 0.0231(16) -0.0102(17) 0.0013(14) -0.0002(17)
C6 0.032(2) 0.0180(19) 0.0273(18) -0.0052(17) -0.0044(16) -0.0003(16)
N1 0.029(3) 0.011(2) 0.042(2) 0.000 0.0029(19) 0.000
F2 0.0321(12) 0.0250(12) 0.0329(11) -0.0023(10) 0.0034(9) 0.0040(10)
F3 0.0385(13) 0.0227(12) 0.0398(12) 0.0056(11) -0.0098(10) -0.0005(10)
F4 0.0262(12) 0.0481(16) 0.0440(12) 0.0044(11) 0.0009(9) -0.0064(11)
F5 0.0378(14) 0.0443(15) 0.0354(11) -0.0120(12) 0.0056(9) 0.0027(11)
F6 0.0410(13) 0.0200(11) 0.0340(10) -0.0065(10) -0.0013(9) 0.0062(9)
C1A 0.046(3) 0.025(2) 0.0266(17) -0.005(2) -0.0105(16) -0.0036(17)
C2A 0.039(2) 0.027(2) 0.0278(18) -0.0047(19) -0.0027(15) -0.0031(18)
C3A 0.047(3) 0.035(3) 0.034(2) 0.002(2) -0.0030(18) -0.0114(18)
C4A 0.044(3) 0.056(3) 0.038(2) -0.006(2) 0.0003(19) -0.017(2)
C5A 0.059(3) 0.065(3) 0.033(2) -0.030(3) 0.001(2) -0.005(2)
C6A 0.069(4) 0.034(2) 0.0278(19) -0.020(2) -0.011(2) 0.0045(19)
N1A 0.048(3) 0.021(3) 0.064(3) 0.000 -0.008(3) 0.000

loop_
_atom_type_symbol
_atom_type_description
_atom_type_scat_dispersion_real
_atom_type_scat_dispersion_imag
_atom_type_scat_source
C C 0.0033 0.0016 'International Tables Vol C Tables 4.2.6.8 and 6.1.1.4'
H H 0.0000 0.0000 'International Tables Vol C Tables 4.2.6.8 and 6.1.1.4'
N N 0.0061 0.0033 'International Tables Vol C Tables 4.2.6.8 and 6.1.1.4'
F F 0.0171 0.0103 'International Tables Vol C Tables 4.2.6.8 and 6.1.1.4'

loop_
_geom_angle_atom_site_label_1
_geom_angle_atom_site_label_2
_geom_angle_atom_site_label_3
_geom_angle_site_symmetry_1
_geom_angle
_geom_angle_publ_flag
C2 C1 C6 . 116.4(3) y
C2 C1 N1 . 124.7(3) y
C6 C1 N1 . 118.7(3) y
F2 C2 C3 . 118.0(3) ?
F2 C2 C1 . 120.2(3) ?
C3 C2 C1 . 121.8(3) ?
F3 C3 C2 . 119.9(3) ?
F3 C3 C4 . 119.5(4) ?
C2 C3 C4 . 120.6(3) ?
F4 C4 C5 . 120.4(4) ?
F4 C4 C3 . 120.6(4) ?
C5 C4 C3 . 119.0(4) ?
F5 C5 C6 . 120.3(4) ?
F5 C5 C4 . 120.3(4) ?
C6 C5 C4 . 119.4(4) ?
F6 C6 C5 . 118.9(3) ?
F6 C6 C1 . 118.4(3) ?
C5 C6 C1 . 122.7(3) ?
C1 N1 C1 2 128.3(4) y
C1 N1 H1 2 118.9 ?
C1 N1 H1 . 109.5 ?
C6A C1A C2A . 118.6(4) y
C6A C1A N1A . 118.9(4) y
C2A C1A N1A . 122.4(4) y
C3A C2A C1A . 120.0(4) ?
C3A C2A H2A . 120.0 ?
C1A C2A H2A . 120.0 ?
C2A C3A C4A . 121.0(4) ?
C2A C3A H3A . 119.5 ?
C4A C3A H3A . 119.5 ?
C5A C4A C3A . 119.2(5) ?
C5A C4A H4A . 120.4 ?
C3A C4A H4A . 120.4 ?
C4A C5A C6A . 120.7(5) ?
C4A C5A H5A . 119.7 ?
C6A C5A H5A . 119.7 ?
C1A C6A C5A . 120.5(5) ?
C1A C6A H6A . 119.7 ?
C5A C6A H6A . 119.7 ?
C1A N1A C1A 2_556 128.2(5) y
C1A N1A H1A 2_556 120.9 ?
C1A N1A H1A . 109.0 ?

loop_
_geom_bond_atom_site_label_1
_geom_bond_atom_site_label_2
_geom_bond_distance
_geom_bond_publ_flag
C1 C2 1.387(5) ?
C1 C6 1.389(5) ?
C1 N1 1.395(4) y
C2 F2 1.353(4) ?
C2 C3 1.371(5) ?
C3 F3 1.338(5) ?
C3 C4 1.382(5) ?
C4 F4 1.343(4) ?
C4 C5 1.382(6) ?
C5 F5 1.337(4) ?
C5 C6 1.375(6) ?
C6 F6 1.350(4) ?
N1 H1 0.8164 ?
C1A C6A 1.386(6) ?
C1A C2A 1.400(6) ?
C1A N1A 1.402(5) y
C2A C3A 1.382(6) ?
C2A H2A 0.9300 ?
C3A C4A 1.385(6) ?
C3A H3A 0.9300 ?
C4A C5A 1.369(8) ?
C4A H4A 0.9300 ?
C5A C6A 1.392(7) ?
C5A H5A 0.9300 ?
C6A H6A 0.9300 ?
N1A H1A 0.9083 ?

loop_
_geom_torsion_atom_site_label_1
_geom_torsion_atom_site_label_2
_geom_torsion_atom_site_label_3
_geom_torsion_atom_site_label_4
_geom_torsion_site_symmetry_4
_geom_torsion
_geom_torsion_publ_flag
C2 C1 N1 C1 2 -32.4(3) y
C6 C1 N1 C1 2 151.7(3) y
C6A C1A N1A C1A 2_556 153.4(4) y
C2A C1A N1A C1A 2_556 -30.0(3) y
